data_4115048
loop_
_publ_author_name
'Colin L. Beswick'
'Raquel Terroba'
'Mark A. Greaney'
'Edward I. Stiefel'

_publ_contact_author
;
  Edward I. Stiefel
  101 Hoyt Laboratory
  Department of Chemistry
  Princeton, NJ 08544
;
_publ_contact_author_email estiefel@princeton.edu
_publ_contact_author_fax '609 258 6746'
_publ_contact_author_phone '609 258 2065'
_publ_section_title
;
 [PdS2C2(COOMe)2]6n (n = 0, -1, -2, -3, -4): Hexanuclear Homoleptic
 Palladium Dithiolene Complexes
;
_journal_name_full 'Journal of the American Chemical Society'
_journal_page_first 9664
_journal_page_last 9665
_journal_paper_doi 10.1021/ja026079k
_journal_volume 124
_journal_year 2002
_chemical_formula_sum 'C57 H60 O24 Pd6 S12'
_chemical_formula_weight 2152.17
_chemical_name_systematic
; 
 ? 
;
_space_group_IT_number 2
_symmetry_cell_setting triclinic
_symmetry_space_group_name_Hall '-P 1'
_symmetry_space_group_name_H-M 'P -1'
_atom_sites_solution_hydrogens geom
_atom_sites_solution_primary direct
_atom_sites_solution_secondary difmap
_audit_creation_method SHELXL-97
_cell_angle_alpha 105.8390(10)
_cell_angle_beta 109.0640(10)
_cell_angle_gamma 106.8990(10)
_cell_formula_units_Z 1
_cell_length_a 12.4637(6)
_cell_length_b 12.6975(6)
_cell_length_c 14.6816(7)
_cell_measurement_temperature 233(2)
_cell_volume 1919.50(16)
_computing_cell_refinement 'Bruker SMART'
_computing_data_collection 'Bruker SMART'
_computing_data_reduction 'Bruker SHELXTL'
_computing_molecular_graphics 'Bruker SHELXTL'
_computing_publication_material 'Bruker SHELXTL'
_computing_structure_refinement 'SHELXL-97 (Sheldrick, 1997)'
_computing_structure_solution 'SHELXS-97 (Sheldrick, 1990)'
_diffrn_ambient_temperature 233(2)
_diffrn_measured_fraction_theta_full 0.875
_diffrn_measured_fraction_theta_max 0.875
_diffrn_measurement_device_type 'CCD area detector'
_diffrn_measurement_method 'phi and omega scans'
_diffrn_radiation_monochromator graphite
_diffrn_radiation_source 'fine-focus sealed tube'
_diffrn_radiation_type MoK\a
_diffrn_radiation_wavelength 0.71073
_diffrn_reflns_av_R_equivalents 0.0176
_diffrn_reflns_av_sigmaI/netI 0.0282
_diffrn_reflns_limit_h_max 16
_diffrn_reflns_limit_h_min -11
_diffrn_reflns_limit_k_max 16
_diffrn_reflns_limit_k_min -15
_diffrn_reflns_limit_l_max 19
_diffrn_reflns_limit_l_min -19
_diffrn_reflns_number 13371
_diffrn_reflns_theta_full 28.24
_diffrn_reflns_theta_max 28.24
_diffrn_reflns_theta_min 1.61
_exptl_absorpt_coefficient_mu 1.772
_exptl_absorpt_correction_T_max 0.8427
_exptl_absorpt_correction_T_min 0.7182
_exptl_absorpt_correction_type '(SADABS; Blessing, 1995)'
_exptl_crystal_colour orange
_exptl_crystal_density_diffrn 1.862
_exptl_crystal_F_000 1062
_exptl_crystal_size_max 0.20
_exptl_crystal_size_mid 0.20
_exptl_crystal_size_min 0.10
_refine_diff_density_max 0.466
_refine_diff_density_min -0.337
_refine_diff_density_rms 0.081
_refine_ls_extinction_coef 0.00075(9)
_refine_ls_extinction_expression Fc^*^=kFc[1+0.001xFc^2^\l^3^/sin(2\q)]^-1/4^
_refine_ls_extinction_method SHELXL
_refine_ls_goodness_of_fit_ref 1.030
_refine_ls_hydrogen_treatment mixed
_refine_ls_matrix_type full
_refine_ls_number_parameters 467
_refine_ls_number_reflns 8302
_refine_ls_number_restraints 3
_refine_ls_restrained_S_all 1.030
_refine_ls_R_factor_all 0.0330
_refine_ls_R_factor_gt 0.0257
_refine_ls_shift/su_max 0.276
_refine_ls_shift/su_mean 0.010
_refine_ls_structure_factor_coef Fsqd
_refine_ls_weighting_details 'calc w=1/[\s^2^(Fo^2^)+(0.0329P)^2^+0.0880P] where P=(Fo^2^+2Fc^2^)/3'
_refine_ls_weighting_scheme calc
_refine_ls_wR_factor_gt 0.0593
_refine_ls_wR_factor_ref 0.0616
_reflns_number_gt 7165
_reflns_number_total 8302
_reflns_threshold_expression >2sigma(I)
_cod_data_source_file ja026079k_s1.cif
_cod_data_source_block 1_pds10
_cod_database_code 4115048

loop_
_symmetry_equiv_pos_as_xyz
'x, y, z'
'-x, -y, -z'

loop_
_atom_site_label
_atom_site_type_symbol
_atom_site_fract_x
_atom_site_fract_y
_atom_site_fract_z
_atom_site_U_iso_or_equiv
_atom_site_adp_type
_atom_site_occupancy
_atom_site_symmetry_multiplicity
_atom_site_calc_flag
_atom_site_refinement_flags
_atom_site_disorder_assembly
_atom_site_disorder_group
Pd1 Pd 0.130072(17) 0.519207(16) 0.667374(15) 0.02138(6) Uani 1 1 d . . .
Pd2 Pd -0.159051(17) 0.480522(16) 0.554049(15) 0.02166(6) Uani 1 1 d . . .
Pd3 Pd -0.079042(17) 0.288152(16) 0.426240(15) 0.02155(6) Uani 1 1 d . . .
S11 S 0.28427(6) 0.53078(6) 0.61207(5) 0.02459(14) Uani 1 1 d . . .
S12 S 0.21464(6) 0.72637(6) 0.73959(5) 0.02429(14) Uani 1 1 d . . .
S21 S -0.09013(6) 0.68671(6) 0.61869(5) 0.02402(14) Uani 1 1 d . . .
S22 S -0.03165(6) 0.50612(5) 0.71956(5) 0.02362(14) Uani 1 1 d . . .
S31 S 0.05319(6) 0.30691(6) 0.58780(5) 0.02510(14) Uani 1 1 d . . .
S32 S -0.22960(6) 0.26831(6) 0.48542(5) 0.02519(14) Uani 1 1 d . . .
O11 O 0.59189(19) 0.8219(2) 0.7201(2) 0.0538(6) Uani 1 1 d . . .
O12 O 0.5034(2) 0.6372(2) 0.5911(2) 0.0552(7) Uani 1 1 d . . .
O13 O 0.4390(2) 0.9738(2) 0.7711(2) 0.0593(7) Uani 1 1 d . . .
O14 O 0.53126(19) 0.9146(2) 0.89454(18) 0.0519(6) Uani 1 1 d . . .
O21 O 0.0970(2) 0.94448(19) 0.8451(2) 0.0600(7) Uani 1 1 d . . .
O22 O -0.0993(2) 0.86403(18) 0.82224(19) 0.0471(6) Uani 1 1 d . . .
O23 O 0.0783(3) 0.7878(2) 0.97746(18) 0.0655(8) Uani 1 1 d . . .
O24 O 0.1041(3) 0.6174(2) 0.94326(17) 0.0580(7) Uani 1 1 d . . .
O31 O -0.0608(3) 0.1991(3) 0.7799(2) 0.0703(8) Uani 1 1 d . . .
O32 O 0.1248(2) 0.2798(2) 0.78269(19) 0.0618(7) Uani 1 1 d . . .
O33 O -0.2848(3) 0.2702(2) 0.6941(2) 0.0669(8) Uani 1 1 d . . .
O34 O -0.3192(2) 0.0831(2) 0.6027(2) 0.0684(8) Uani 1 1 d . . .
C11 C 0.3906(2) 0.6843(2) 0.6826(2) 0.0268(6) Uani 1 1 d . . .
C12 C 0.3620(2) 0.7649(2) 0.7386(2) 0.0270(6) Uani 1 1 d . . .
C13 C 0.5071(2) 0.7230(3) 0.6688(2) 0.0353(7) Uani 1 1 d . . .
C14 C 0.4491(3) 0.8975(3) 0.8014(2) 0.0366(7) Uani 1 1 d . . .
C15 C 0.6110(4) 0.6663(4) 0.5692(4) 0.100(2) Uani 1 1 d . . .
H15A H 0.5963 0.5996 0.5082 0.149 Uiso 1 1 calc R . .
H15B H 0.6842 0.6805 0.6298 0.149 Uiso 1 1 calc R . .
H15C H 0.6247 0.7381 0.5550 0.149 Uiso 1 1 calc R . .
C16 C 0.6275(4) 1.0370(4) 0.9584(3) 0.0821(15) Uani 1 1 d . . .
H16A H 0.6826 1.0410 1.0248 0.123 Uiso 1 1 calc R . .
H16B H 0.5886 1.0917 0.9720 0.123 Uiso 1 1 calc R . .
H16C H 0.6753 1.0598 0.9210 0.123 Uiso 1 1 calc R . .
C21 C -0.0221(2) 0.7314(2) 0.7572(2) 0.0255(6) Uani 1 1 d . . .
C22 C 0.0037(2) 0.6561(2) 0.7996(2) 0.0254(5) Uani 1 1 d . . .
C23 C 0.0021(3) 0.8596(2) 0.8160(2) 0.0305(6) Uani 1 1 d . . .
C24 C 0.0649(3) 0.6952(3) 0.9167(2) 0.0349(7) Uani 1 1 d . . .
C25 C -0.0989(4) 0.9817(3) 0.8666(3) 0.0613(11) Uani 1 1 d . . .
H25A H -0.1791 0.9715 0.8665 0.092 Uiso 1 1 calc R . .
H25B H -0.0838 1.0261 0.8244 0.092 Uiso 1 1 calc R . .
H25C H -0.0334 1.0260 0.9384 0.092 Uiso 1 1 calc R . .
C26 C 0.1657(5) 0.6469(4) 1.0551(3) 0.0794(14) Uani 1 1 d . . .
H26A H 0.1893 0.5831 1.0652 0.119 Uiso 1 1 calc R . .
H26B H 0.1093 0.6554 1.0862 0.119 Uiso 1 1 calc R . .
H26C H 0.2400 0.7221 1.0888 0.119 Uiso 1 1 calc R . .
C31 C -0.0498(3) 0.2553(2) 0.6414(2) 0.0288(6) Uani 1 1 d . . .
C32 C -0.1694(3) 0.2375(2) 0.5972(2) 0.0275(6) Uani 1 1 d . . .
C33 C 0.0026(3) 0.2410(3) 0.7418(2) 0.0392(7) Uani 1 1 d . . .
C34 C -0.2624(3) 0.2004(3) 0.6392(3) 0.0387(7) Uani 1 1 d . . .
C35 C 0.1834(4) 0.2709(5) 0.8821(4) 0.0937(18) Uani 1 1 d . . .
H35A H 0.2730 0.3017 0.9057 0.141 Uiso 1 1 calc R . .
H35B H 0.1507 0.1872 0.8722 0.141 Uiso 1 1 calc R . .
H35C H 0.1654 0.3178 0.9346 0.141 Uiso 1 1 calc R . .
C36 C -0.4089(5) 0.0390(4) 0.6429(4) 0.0966(17) Uani 1 1 d . . .
H36A H -0.4463 -0.0484 0.6123 0.145 Uiso 1 1 calc R . .
H36B H -0.4737 0.0676 0.6239 0.145 Uiso 1 1 calc R . .
H36C H -0.3659 0.0687 0.7191 0.145 Uiso 1 1 calc R . .
C41 C -0.5048(5) 0.5656(6) 0.8689(4) 0.0861(15) Uani 1 1 d D . .
C42 C -0.4000(5) 0.6527(5) 0.8771(4) 0.0853(15) Uani 1 1 d D . .
H42A H -0.3783 0.7348 0.9137 0.102 Uiso 1 1 calc R . .
C43 C -0.3272(5) 0.6186(6) 0.8312(5) 0.0951(17) Uani 1 1 d . . .
H43A H -0.2555 0.6771 0.8374 0.114 Uiso 1 1 calc R . .
C44 C -0.3606(7) 0.5014(7) 0.7782(5) 0.114(2) Uani 1 1 d . . .
H44A H -0.3103 0.4785 0.7484 0.136 Uiso 1 1 calc R . .
C45 C -0.4657(7) 0.4137(6) 0.7660(6) 0.121(2) Uani 1 1 d . . .
H45A H -0.4887 0.3321 0.7263 0.145 Uiso 1 1 calc R . .
C46 C -0.5360(6) 0.4460(6) 0.8117(5) 0.108(2) Uani 1 1 d D . .
H46A H -0.6074 0.3859 0.8045 0.130 Uiso 1 1 calc R . .
C47 C -0.5818(6) 0.6009(7) 0.9201(5) 0.135(3) Uani 1 1 d D . .
H47A H -0.5459 0.6879 0.9565 0.202 Uiso 1 1 calc R . .
H47B H -0.5833 0.5649 0.9703 0.202 Uiso 1 1 calc R . .
H47C H -0.6663 0.5727 0.8667 0.202 Uiso 1 1 calc R . .
C51 C -0.0726(17) -0.0180(10) 0.4695(15) 0.148(9) Uani 0.50 1 d PGD A -1
C52 C -0.023(3) -0.0171(11) 0.5694(15) 0.16(2) Uani 0.50 1 d PGD A -1
H52A H -0.0749 -0.0393 0.6010 0.192 Uiso 0.50 1 calc PR A -1
C53 C 0.105(3) 0.0166(13) 0.6227(16) 0.187(15) Uani 0.50 1 d PG A -1
H53A H 0.1389 0.0172 0.6903 0.224 Uiso 0.50 1 calc PR A -1
C54 C 0.1826(18) 0.0494(13) 0.576(2) 0.196(19) Uani 0.50 1 d PG A -1
H54A H 0.2688 0.0721 0.6119 0.235 Uiso 0.50 1 calc PR A -1
C55 C 0.132(2) 0.0485(11) 0.476(2) 0.140(8) Uani 0.50 1 d PG A -1
H55A H 0.1849 0.0706 0.4444 0.168 Uiso 0.50 1 calc PR A -1
C56 C 0.005(2) 0.0148(9) 0.4227(16) 0.126(16) Uani 0.50 1 d PGD A -1
H56A H -0.0289 0.0142 0.3551 0.151 Uiso 0.50 1 calc PR A -1
C57 C -0.210(2) -0.065(2) 0.4100(19) 0.21(2) Uani 0.50 1 d PD A -1
H57A H -0.2493 -0.0844 0.4541 0.317 Uiso 0.50 1 calc PR A -1
H57B H -0.2403 -0.1371 0.3472 0.317 Uiso 0.50 1 calc PR A -1
H57C H -0.2312 -0.0044 0.3897 0.317 Uiso 0.50 1 calc PR A -1

loop_
_atom_site_aniso_label
_atom_site_aniso_U_11
_atom_site_aniso_U_22
_atom_site_aniso_U_33
_atom_site_aniso_U_23
_atom_site_aniso_U_13
_atom_site_aniso_U_12
Pd1 0.02064(10) 0.02113(10) 0.02027(10) 0.00657(8) 0.00889(8) 0.00790(7)
Pd2 0.02008(9) 0.02164(10) 0.02020(10) 0.00545(8) 0.00897(8) 0.00749(7)
Pd3 0.02175(10) 0.02112(10) 0.02092(11) 0.00708(8) 0.01043(8) 0.00804(7)
S11 0.0206(3) 0.0258(3) 0.0234(3) 0.0061(3) 0.0085(3) 0.0094(2)
S12 0.0220(3) 0.0241(3) 0.0224(3) 0.0057(3) 0.0101(3) 0.0072(2)
S21 0.0239(3) 0.0252(3) 0.0227(3) 0.0072(3) 0.0109(3) 0.0114(2)
S22 0.0260(3) 0.0217(3) 0.0218(3) 0.0067(3) 0.0118(3) 0.0089(2)
S31 0.0274(3) 0.0236(3) 0.0252(3) 0.0100(3) 0.0119(3) 0.0115(3)
S32 0.0244(3) 0.0241(3) 0.0245(3) 0.0082(3) 0.0118(3) 0.0070(2)
O11 0.0319(11) 0.0436(13) 0.0662(16) 0.0040(12) 0.0261(11) 0.0026(10)
O12 0.0342(11) 0.0489(14) 0.0639(16) -0.0032(12) 0.0314(11) 0.0069(10)
O13 0.0616(15) 0.0320(12) 0.0685(18) 0.0153(12) 0.0236(13) 0.0096(11)
O14 0.0356(11) 0.0464(13) 0.0365(13) -0.0016(10) 0.0034(10) 0.0009(10)
O21 0.0465(13) 0.0291(12) 0.087(2) 0.0064(12) 0.0321(13) 0.0061(10)
O22 0.0437(12) 0.0308(11) 0.0639(16) 0.0058(10) 0.0297(11) 0.0176(9)
O23 0.108(2) 0.0502(15) 0.0284(13) 0.0041(11) 0.0209(14) 0.0419(15)
O24 0.0928(19) 0.0537(15) 0.0250(12) 0.0129(11) 0.0143(12) 0.0434(14)
O31 0.0681(17) 0.114(2) 0.0683(18) 0.0705(18) 0.0416(15) 0.0449(17)
O32 0.0467(14) 0.0837(18) 0.0448(15) 0.0421(14) 0.0067(11) 0.0146(13)
O33 0.0817(19) 0.0666(17) 0.085(2) 0.0339(16) 0.0665(18) 0.0364(15)
O34 0.0768(18) 0.0434(14) 0.088(2) 0.0276(14) 0.0571(17) 0.0052(13)
C11 0.0177(11) 0.0296(14) 0.0227(13) 0.0057(11) 0.0047(10) 0.0058(10)
C12 0.0193(12) 0.0300(14) 0.0241(14) 0.0079(11) 0.0075(10) 0.0055(10)
C13 0.0237(13) 0.0394(16) 0.0368(17) 0.0094(14) 0.0126(12) 0.0118(12)
C14 0.0285(14) 0.0325(16) 0.0376(17) 0.0025(13) 0.0174(13) 0.0059(12)
C15 0.055(2) 0.085(3) 0.125(4) -0.013(3) 0.069(3) 0.006(2)
C16 0.047(2) 0.063(3) 0.061(3) -0.021(2) 0.0085(19) -0.0138(19)
C21 0.0242(12) 0.0262(13) 0.0214(13) 0.0032(11) 0.0121(11) 0.0081(10)
C22 0.0287(13) 0.0222(12) 0.0237(13) 0.0050(11) 0.0148(11) 0.0090(10)
C23 0.0371(15) 0.0257(14) 0.0283(15) 0.0089(12) 0.0153(12) 0.0135(12)
C24 0.0428(16) 0.0307(15) 0.0263(15) 0.0079(12) 0.0152(13) 0.0125(13)
C25 0.069(2) 0.0360(19) 0.077(3) 0.0067(18) 0.034(2) 0.0322(18)
C26 0.121(4) 0.082(3) 0.030(2) 0.027(2) 0.016(2) 0.052(3)
C31 0.0348(14) 0.0237(13) 0.0278(15) 0.0116(11) 0.0137(12) 0.0111(11)
C32 0.0377(14) 0.0204(12) 0.0221(14) 0.0074(11) 0.0154(12) 0.0077(11)
C33 0.0471(18) 0.0370(16) 0.0346(17) 0.0189(14) 0.0150(15) 0.0186(14)
C34 0.0408(16) 0.0415(17) 0.0405(18) 0.0236(15) 0.0222(14) 0.0148(14)
C35 0.065(3) 0.133(4) 0.067(3) 0.068(3) 0.002(2) 0.026(3)
C36 0.092(3) 0.080(3) 0.122(4) 0.049(3) 0.074(3) 0.004(3)
C41 0.084(3) 0.137(5) 0.071(3) 0.070(4) 0.030(3) 0.068(4)
C42 0.083(3) 0.097(4) 0.070(3) 0.047(3) 0.011(3) 0.046(3)
C43 0.081(3) 0.113(5) 0.104(4) 0.070(4) 0.032(3) 0.044(3)
C44 0.135(6) 0.119(5) 0.118(5) 0.067(5) 0.057(4) 0.073(5)
C45 0.152(7) 0.094(5) 0.122(6) 0.052(4) 0.058(5) 0.051(5)
C46 0.125(5) 0.108(5) 0.095(5) 0.061(4) 0.036(4) 0.049(4)
C47 0.140(6) 0.222(8) 0.098(5) 0.098(5) 0.051(4) 0.118(6)
C51 0.198(19) 0.024(6) 0.22(2) 0.006(11) 0.14(2) 0.029(10)
C52 0.27(5) 0.060(19) 0.12(2) 0.008(15) 0.07(3) 0.08(2)
C53 0.37(5) 0.070(13) 0.18(2) 0.057(14) 0.17(3) 0.12(2)
C54 0.21(3) 0.042(10) 0.20(4) -0.004(15) 0.02(3) 0.023(15)
C55 0.18(2) 0.050(9) 0.19(2) 0.015(13) 0.117(17) 0.053(13)
C56 0.28(5) 0.055(16) 0.14(3) 0.063(19) 0.16(3) 0.09(2)
C57 0.19(3) 0.106(18) 0.29(4) -0.02(2) 0.12(3) 0.075(18)

loop_
_atom_type_symbol
_atom_type_description
_atom_type_scat_dispersion_real
_atom_type_scat_dispersion_imag
_atom_type_scat_source
C C 0.0033 0.0016 'International Tables Vol C Tables 4.2.6.8 and 6.1.1.4'
H H 0.0000 0.0000 'International Tables Vol C Tables 4.2.6.8 and 6.1.1.4'
O O 0.0106 0.0060 'International Tables Vol C Tables 4.2.6.8 and 6.1.1.4'
S S 0.1246 0.1234 'International Tables Vol C Tables 4.2.6.8 and 6.1.1.4'
Pd Pd -0.9988 1.0072 'International Tables Vol C Tables 4.2.6.8 and 6.1.1.4'

loop_
_geom_angle_atom_site_label_1
_geom_angle_atom_site_label_2
_geom_angle_atom_site_label_3
_geom_angle
_geom_angle_site_symmetry_1
_geom_angle_site_symmetry_3
S12 Pd1 S11 87.93(2) . .
S12 Pd1 S22 92.38(2) . .
S11 Pd1 S22 178.51(2) . .
S12 Pd1 S31 175.94(2) . .
S11 Pd1 S31 88.04(2) . .
S22 Pd1 S31 91.65(2) . .
S12 Pd1 Pd3 47.564(17) . 2_566
S11 Pd1 Pd3 88.420(18) . 2_566
S22 Pd1 Pd3 90.709(17) . 2_566
S31 Pd1 Pd3 131.832(17) . 2_566
S12 Pd1 Pd2 96.064(17) . .
S11 Pd1 Pd2 133.649(18) . .
S22 Pd1 Pd2 44.868(16) . .
S31 Pd1 Pd2 86.400(17) . .
Pd3 Pd1 Pd2 62.792(6) 2_566 .
S22 Pd2 S21 87.43(2) . .
S22 Pd2 S11 175.94(2) . 2_566
S21 Pd2 S11 88.52(2) . 2_566
S22 Pd2 S32 93.13(2) . .
S21 Pd2 S32 179.21(2) . .
S11 Pd2 S32 90.92(2) 2_566 .
S22 Pd2 Pd1 46.389(16) . .
S21 Pd2 Pd1 88.504(17) . .
S11 Pd2 Pd1 133.149(17) 2_566 .
S32 Pd2 Pd1 91.470(17) . .
S22 Pd2 Pd3 95.894(18) . .
S21 Pd2 Pd3 134.724(18) . .
S11 Pd2 Pd3 86.710(17) 2_566 .
S32 Pd2 Pd3 44.662(16) . .
Pd1 Pd2 Pd3 63.616(6) . .
S32 Pd3 S31 87.27(2) . .
S32 Pd3 S21 174.64(2) . 2_566
S31 Pd3 S21 87.43(2) . 2_566
S32 Pd3 S12 92.71(2) . 2_566
S31 Pd3 S12 178.68(2) . 2_566
S21 Pd3 S12 92.58(2) 2_566 2_566
S32 Pd3 Pd1 95.159(18) . 2_566
S31 Pd3 Pd1 133.384(17) . 2_566
S21 Pd3 Pd1 87.935(17) 2_566 2_566
S12 Pd3 Pd1 45.298(16) 2_566 2_566
S32 Pd3 Pd2 46.614(17) . .
S31 Pd3 Pd2 87.350(18) . .
S21 Pd3 Pd2 132.294(17) 2_566 .
S12 Pd3 Pd2 91.669(17) 2_566 .
Pd1 Pd3 Pd2 62.907(7) 2_566 .
C11 S11 Pd1 103.32(9) . .
C11 S11 Pd2 104.02(9) . 2_566
Pd1 S11 Pd2 93.05(2) . 2_566
C12 S12 Pd1 102.67(9) . .
C12 S12 Pd3 104.32(9) . 2_566
Pd1 S12 Pd3 87.14(2) . 2_566
C21 S21 Pd2 103.08(9) . .
C21 S21 Pd3 105.09(9) . 2_566
Pd2 S21 Pd3 92.70(2) . 2_566
C22 S22 Pd2 103.12(9) . .
C22 S22 Pd1 105.97(9) . .
Pd2 S22 Pd1 88.74(2) . .
C31 S31 Pd3 103.31(9) . .
C31 S31 Pd1 103.99(9) . .
Pd3 S31 Pd1 94.65(2) . .
C32 S32 Pd3 103.65(10) . .
C32 S32 Pd2 104.45(9) . .
Pd3 S32 Pd2 88.72(2) . .
C13 O12 C15 116.3(3) . .
C14 O14 C16 115.3(3) . .
C23 O22 C25 118.3(3) . .
C24 O24 C26 116.7(3) . .
C33 O32 C35 115.8(3) . .
C34 O34 C36 114.9(3) . .
C12 C11 C13 121.0(2) . .
C12 C11 S11 121.0(2) . .
C13 C11 S11 117.7(2) . .
C11 C12 C14 123.7(2) . .
C11 C12 S12 122.3(2) . .
C14 C12 S12 113.9(2) . .
O11 C13 O12 124.5(3) . .
O11 C13 C11 123.8(3) . .
O12 C13 C11 111.6(2) . .
O13 C14 O14 126.3(3) . .
O13 C14 C12 123.5(3) . .
O14 C14 C12 110.1(3) . .
C22 C21 C23 126.5(2) . .
C22 C21 S21 121.3(2) . .
C23 C21 S21 112.18(19) . .
C21 C22 C24 121.2(2) . .
C21 C22 S22 121.4(2) . .
C24 C22 S22 117.4(2) . .
O21 C23 O22 125.6(3) . .
O21 C23 C21 124.1(3) . .
O22 C23 C21 110.0(2) . .
O23 C24 O24 124.9(3) . .
O23 C24 C22 122.9(3) . .
O24 C24 C22 112.1(2) . .
C32 C31 C33 120.5(3) . .
C32 C31 S31 121.1(2) . .
C33 C31 S31 118.2(2) . .
C31 C32 C34 125.4(3) . .
C31 C32 S32 121.3(2) . .
C34 C32 S32 113.2(2) . .
O31 C33 O32 124.6(3) . .
O31 C33 C31 122.9(3) . .
O32 C33 C31 112.5(3) . .
O33 C34 O34 125.3(3) . .
O33 C34 C32 123.2(3) . .
O34 C34 C32 111.4(3) . .
C46 C41 C42 118.3(6) . .
C46 C41 C47 121.1(7) . .
C42 C41 C47 120.6(6) . .
C41 C42 C43 120.1(6) . .
C44 C43 C42 119.1(6) . .
C43 C44 C45 122.0(7) . .
C46 C45 C44 119.2(7) . .
C45 C46 C41 121.2(7) . .
C52 C51 C56 120.0 . .
C52 C51 C57 119.1(12) . .
C56 C51 C57 120.7(11) . .
C51 C52 C53 120.0 . .
C54 C53 C52 120.0 . .
C53 C54 C55 120.0 . .
C56 C55 C54 120.0 . .
C55 C56 C51 120.0 . .

loop_
_geom_bond_atom_site_label_1
_geom_bond_atom_site_label_2
_geom_bond_distance
_geom_bond_site_symmetry_2
Pd1 S12 2.3000(6) .
Pd1 S11 2.3011(7) .
Pd1 S22 2.3582(7) .
Pd1 S31 2.3659(7) .
Pd1 Pd3 3.2319(3) 2_566
Pd1 Pd2 3.2563(3) .
Pd2 S22 2.2978(7) .
Pd2 S21 2.3014(7) .
Pd2 S11 2.3657(7) 2_566
Pd2 S32 2.3687(7) .
Pd2 Pd3 3.2586(3) .
Pd3 S32 2.2911(7) .
Pd3 S31 2.3041(7) .
Pd3 S21 2.3696(7) 2_566
Pd3 S12 2.3882(7) 2_566
Pd3 Pd1 3.2319(3) 2_566
S11 C11 1.768(3) .
S11 Pd2 2.3657(7) 2_566
S12 C12 1.764(3) .
S12 Pd3 2.3882(7) 2_566
S21 C21 1.772(3) .
S21 Pd3 2.3696(7) 2_566
S22 C22 1.776(3) .
S31 C31 1.775(3) .
S32 C32 1.768(3) .
O11 C13 1.205(3) .
O12 C13 1.322(4) .
O12 C15 1.448(4) .
O13 C14 1.193(4) .
O14 C14 1.327(4) .
O14 C16 1.455(4) .
O21 C23 1.192(3) .
O22 C23 1.312(3) .
O22 C25 1.455(4) .
O23 C24 1.192(3) .
O24 C24 1.316(4) .
O24 C26 1.449(4) .
O31 C33 1.195(4) .
O32 C33 1.314(4) .
O32 C35 1.455(4) .
O33 C34 1.190(4) .
O34 C34 1.307(4) .
O34 C36 1.471(4) .
C11 C12 1.339(4) .
C11 C13 1.491(4) .
C12 C14 1.516(4) .
C21 C22 1.333(4) .
C21 C23 1.505(4) .
C22 C24 1.497(4) .
C31 C32 1.336(4) .
C31 C33 1.490(4) .
C32 C34 1.501(4) .
C41 C46 1.383(8) .
C41 C42 1.389(7) .
C41 C47 1.490(7) .
C42 C43 1.390(7) .
C43 C44 1.338(8) .
C44 C45 1.371(9) .
C45 C46 1.352(9) .
C51 C52 1.3900 .
C51 C56 1.3900 .
C51 C57 1.485(13) .
C52 C53 1.3900 .
C53 C54 1.3900 .
C54 C55 1.3900 .
C55 C56 1.3900 .
